data_2209456
loop_
_publ_author_name
'Boyd, Peter D. W.'
'Chaker, Leila'
'Rickard, Clifton E.F.'

_publ_section_title 5,15-Bis(3,5-di-<i>tert</i>-butylphenyl)-3,7,13,17-tetramethyl-2,8,12,18-tetrapropylporphyrin
_journal_coeditor_code CV2058
_journal_issue 7
_journal_name_full 'Acta Crystallographica Section E'
_journal_page_first o2627
_journal_page_last o2629
_journal_paper_doi 10.1107/S1600536806020654
_journal_volume 62
_journal_year 2006
_chemical_formula_iupac 'C64 H86 N4'
_chemical_formula_moiety 'C64 H86 N4'
_chemical_formula_sum 'C64 H86 N4'
_chemical_formula_weight 911.37
_chemical_name_systematic
;
5,15-Bis(3,5-di-<i>tert</i>-butylphenyl)-3,7,13,17-
tetramethyl-2,8,12,18-tetrapropylporphyrin
;
_space_group_crystal_system monoclinic
_space_group_IT_number 14
_space_group_name_Hall '-P 2ybc'
_space_group_name_H-M_alt 'P 1 21/c 1'
_atom_sites_solution_hydrogens geom
_atom_sites_solution_primary direct
_atom_sites_solution_secondary difmap
_audit_creation_method SHELXL-97
_cell_angle_alpha 90.00
_cell_angle_beta 97.4860(10)
_cell_angle_gamma 90.00
_cell_formula_units_Z 2
_cell_length_a 20.9467(6)
_cell_length_b 16.3352(5)
_cell_length_c 8.09160(10)
_cell_measurement_reflns_used 3022
_cell_measurement_temperature 200(2)
_cell_measurement_theta_max 25.1
_cell_measurement_theta_min 2.7
_cell_volume 2745.09(12)
_computing_cell_refinement SMART
_computing_data_collection 'SMART (Siemens, 1995)'
_computing_data_reduction 'SAINT (Siemens, 1995)'
_computing_molecular_graphics 'MERCURY (Macrae <i>et al.</i>,  2006)'
_computing_publication_material 'WinGX (Farrugia, 1999)'
_computing_structure_refinement 'SHELXL97 (Sheldrick, 1997)'
_computing_structure_solution 'SHELXS97 (Sheldrick, 1997)'
_diffrn_ambient_temperature 200(2)
_diffrn_measured_fraction_theta_full 0.980
_diffrn_measured_fraction_theta_max 0.980
_diffrn_measurement_device_type 'Siemens SMART CCD'
_diffrn_measurement_method \w
_diffrn_radiation_monochromator graphite
_diffrn_radiation_source 'fine-focus sealed tube'
_diffrn_radiation_type MoK\a
_diffrn_radiation_wavelength 0.71073
_diffrn_reflns_av_R_equivalents 0.0415
_diffrn_reflns_av_sigmaI/netI 0.1247
_diffrn_reflns_limit_h_max 24
_diffrn_reflns_limit_h_min -24
_diffrn_reflns_limit_k_max 19
_diffrn_reflns_limit_k_min 0
_diffrn_reflns_limit_l_max 9
_diffrn_reflns_limit_l_min 0
_diffrn_reflns_number 12519
_diffrn_reflns_theta_full 25.09
_diffrn_reflns_theta_max 25.09
_diffrn_reflns_theta_min 2.68
_diffrn_standards_number 0
_exptl_absorpt_coefficient_mu 0.063
_exptl_absorpt_correction_T_max 0.998725
_exptl_absorpt_correction_T_min 0.854101
_exptl_absorpt_correction_type multi-scan
_exptl_absorpt_process_details '(SADABS; Sheldrick, 1996)'
_exptl_crystal_colour red
_exptl_crystal_density_diffrn 1.103
_exptl_crystal_density_method 'not measured'
_exptl_crystal_description needle
_exptl_crystal_F_000 996
_exptl_crystal_size_max 0.44
_exptl_crystal_size_mid 0.07
_exptl_crystal_size_min 0.04
_refine_diff_density_max 0.223
_refine_diff_density_min -0.190
_refine_ls_extinction_coef 0.0049(7)
_refine_ls_extinction_expression Fc^*^=kFc[1+0.001xFc^2^\l^3^/sin(2\q)]^-1/4^
_refine_ls_extinction_method SHELXL97
_refine_ls_goodness_of_fit_ref 1.056
_refine_ls_hydrogen_treatment constr
_refine_ls_matrix_type full
_refine_ls_number_parameters 316
_refine_ls_number_reflns 4786
_refine_ls_number_restraints 0
_refine_ls_restrained_S_all 1.056
_refine_ls_R_factor_all 0.1842
_refine_ls_R_factor_gt 0.0875
_refine_ls_shift/su_max 0.000
_refine_ls_shift/su_mean 0.000
_refine_ls_structure_factor_coef Fsqd
_refine_ls_weighting_details 'calc w=1/[\s^2^(Fo^2^)+(0.0276P)^2^+3.8177P] where P=(Fo^2^+2Fc^2^)/3'
_refine_ls_weighting_scheme calc
_refine_ls_wR_factor_gt 0.1450
_refine_ls_wR_factor_ref 0.1824
_reflns_number_gt 2464
_reflns_number_total 4786
_reflns_threshold_expression I>2\s(I)
_cod_data_source_file cv2058.cif
_cod_data_source_block I
_cod_depositor_comments
;
 Updating space group information.

 Antanas Vaitkus,
 2018-06-07
;
_cod_original_sg_symbol_H-M 'P 21/c'
_cod_database_code 2209456
_cod_database_fobs_code 2209456

loop_
_space_group_symop_id
_space_group_symop_operation_xyz
1 x,y,z
2 -x,y+1/2,-z+1/2
3 -x,-y,-z
4 x,-y+1/2,z+1/2

loop_
_atom_site_type_symbol
_atom_site_label
_atom_site_fract_x
_atom_site_fract_y
_atom_site_fract_z
_atom_site_U_iso_or_equiv
_atom_site_adp_type
_atom_site_calc_flag
_atom_site_refinement_flags
_atom_site_occupancy
N N1 0.06947(15) -0.03097(19) 0.6977(4) 0.0302(8) Uani d . 1
H H1A 0.0448 -0.0127 0.6090 0.036 Uiso calc PR 0.50
N N2 0.08198(14) 0.03535(18) 0.3948(4) 0.0280(8) Uani d . 1
H H2 0.0518 0.0153 0.4492 0.034 Uiso calc PR 0.50
C C1 -0.01381(18) -0.0837(2) 0.8579(5) 0.0305(10) Uani d . 1
H H1 -0.0177 -0.1080 0.9627 0.037 Uiso calc R 1
C C2 0.04974(18) -0.0672(2) 0.8334(5) 0.0272(9) Uani d . 1
C C3 0.10445(18) -0.0883(2) 0.9544(5) 0.0295(10) Uani d . 1
C C4 0.15792(18) -0.0651(2) 0.8881(5) 0.0307(10) Uani d . 1
C C5 0.13538(18) -0.0284(2) 0.7260(5) 0.0273(9) Uani d . 1
C C6 0.17286(18) 0.0035(2) 0.6078(5) 0.0288(10) Uani d . 1
C C7 0.14715(18) 0.0353(2) 0.4507(5) 0.0283(9) Uani d . 1
C C8 0.17945(18) 0.0739(2) 0.3249(5) 0.0313(10) Uani d . 1
C C9 0.13353(18) 0.0964(2) 0.1976(5) 0.0297(10) Uani d . 1
C C10 0.07199(18) 0.0716(2) 0.2405(5) 0.0288(9) Uani d . 1
C C11 0.0997(2) -0.1301(3) 1.1179(5) 0.0366(11) Uani d . 1
H H11A 0.0630 -0.1067 1.1677 0.044 Uiso calc R 1
H H11B 0.1394 -0.1190 1.1952 0.044 Uiso calc R 1
C C12 0.0905(2) -0.2233(3) 1.1000(5) 0.0424(12) Uani d . 1
H H12A 0.0784 -0.2455 1.2053 0.051 Uiso calc R 1
H H12B 0.0546 -0.2344 1.0107 0.051 Uiso calc R 1
C C13 0.1505(2) -0.2678(3) 1.0590(6) 0.0547(14) Uani d . 1
H H13A 0.1627 -0.2465 0.9543 0.082 Uiso calc R 1
H H13B 0.1414 -0.3265 1.0472 0.082 Uiso calc R 1
H H13C 0.1859 -0.2591 1.1490 0.082 Uiso calc R 1
C C14 0.22604(18) -0.0761(3) 0.9730(5) 0.0420(11) Uani d . 1
H H14A 0.2252 -0.1032 1.0807 0.063 Uiso calc R 1
H H14B 0.2467 -0.0224 0.9906 0.063 Uiso calc R 1
H H14C 0.2503 -0.1097 0.9026 0.063 Uiso calc R 1
C C15 0.25006(19) 0.0927(3) 0.3287(5) 0.0452(12) Uani d . 1
H H15A 0.2572 0.1194 0.2242 0.068 Uiso calc R 1
H H15B 0.2748 0.0417 0.3418 0.068 Uiso calc R 1
H H15C 0.2640 0.1292 0.4226 0.068 Uiso calc R 1
C C16 0.1446(2) 0.1419(3) 0.0420(5) 0.0375(11) Uani d . 1
H H16A 0.1075 0.1323 -0.0449 0.045 Uiso calc R 1
H H16B 0.1835 0.1195 0.0006 0.045 Uiso calc R 1
C C17 0.1533(2) 0.2342(3) 0.0686(5) 0.0459(12) Uani d . 1
H H17A 0.1881 0.2437 0.1618 0.055 Uiso calc R 1
H H17B 0.1669 0.2587 -0.0330 0.055 Uiso calc R 1
C C18 0.0925(2) 0.2772(3) 0.1073(6) 0.0515(13) Uani d . 1
H H18A 0.0594 0.2741 0.0099 0.077 Uiso calc R 1
H H18B 0.1022 0.3347 0.1344 0.077 Uiso calc R 1
H H18C 0.0766 0.2504 0.2025 0.077 Uiso calc R 1
C C19 0.24448(18) 0.0007(2) 0.6444(5) 0.0304(10) Uani d . 1
C C24 0.27792(19) -0.0633(3) 0.5799(5) 0.0355(10) Uani d . 1
H H22A 0.2545 -0.1048 0.5158 0.043 Uiso calc R 1
C C23 0.3447(2) -0.0675(3) 0.6075(5) 0.0408(11) Uani d . 1
C C22 0.3772(2) -0.0054(3) 0.7026(5) 0.0435(12) Uani d . 1
H H24A 0.4229 -0.0072 0.7230 0.052 Uiso calc R 1
C C21 0.34523(19) 0.0594(3) 0.7688(5) 0.0371(11) Uani d . 1
C C20 0.27867(19) 0.0615(3) 0.7372(5) 0.0344(10) Uani d . 1
H H26A 0.2560 0.1055 0.7798 0.041 Uiso calc R 1
C C29 0.3803(2) -0.1345(3) 0.5232(6) 0.0521(13) Uani d . 1
C C25 0.3833(2) 0.1247(3) 0.8760(6) 0.0497(13) Uani d . 1
C C31 0.3425(3) -0.2149(3) 0.5105(7) 0.0796(19) Uani d . 1
H H31A 0.3676 -0.2573 0.4624 0.119 Uiso calc R 1
H H31B 0.3015 -0.2071 0.4391 0.119 Uiso calc R 1
H H31C 0.3343 -0.2320 0.6219 0.119 Uiso calc R 1
C C30 0.3869(3) -0.1056(3) 0.3452(7) 0.0724(17) Uani d . 1
H H30A 0.4123 -0.0551 0.3502 0.109 Uiso calc R 1
H H30B 0.3440 -0.0954 0.2846 0.109 Uiso calc R 1
H H30C 0.4085 -0.1481 0.2875 0.109 Uiso calc R 1
C C26 0.3436(3) 0.2024(3) 0.8905(7) 0.0830(19) Uani d . 1
H H26B 0.3701 0.2434 0.9558 0.125 Uiso calc R 1
H H26C 0.3060 0.1894 0.9460 0.125 Uiso calc R 1
H H26D 0.3293 0.2241 0.7789 0.125 Uiso calc R 1
C C28 0.4002(3) 0.0901(4) 1.0516(6) 0.086(2) Uani d . 1
H H28A 0.4287 0.0428 1.0481 0.129 Uiso calc R 1
H H28B 0.3607 0.0732 1.0949 0.129 Uiso calc R 1
H H28C 0.4221 0.1323 1.1244 0.129 Uiso calc R 1
C C32 0.4468(3) -0.1506(4) 0.6164(8) 0.106(2) Uani d . 1
H H32A 0.4738 -0.1019 0.6108 0.160 Uiso calc R 1
H H32B 0.4664 -0.1971 0.5654 0.160 Uiso calc R 1
H H32C 0.4431 -0.1632 0.7332 0.160 Uiso calc R 1
C C27 0.4442(3) 0.1481(4) 0.8062(8) 0.101(2) Uani d . 1
H H27A 0.4749 0.1026 0.8214 0.151 Uiso calc R 1
H H27B 0.4632 0.1965 0.8647 0.151 Uiso calc R 1
H H27C 0.4340 0.1603 0.6871 0.151 Uiso calc R 1

loop_
_atom_site_aniso_label
_atom_site_aniso_U_11
_atom_site_aniso_U_22
_atom_site_aniso_U_33
_atom_site_aniso_U_12
_atom_site_aniso_U_13
_atom_site_aniso_U_23
N1 0.032(2) 0.028(2) 0.0305(19) -0.0013(15) 0.0045(16) 0.0036(16)
N2 0.0258(19) 0.0276(19) 0.0307(19) -0.0022(15) 0.0045(15) -0.0009(15)
C1 0.036(3) 0.029(2) 0.027(2) -0.0008(19) 0.0060(19) -0.0008(18)
C2 0.033(2) 0.019(2) 0.029(2) 0.0016(18) 0.0052(19) 0.0009(18)
C3 0.033(2) 0.024(2) 0.031(2) 0.0000(18) 0.004(2) -0.0018(19)
C4 0.031(2) 0.029(2) 0.031(2) 0.0007(19) -0.0002(19) -0.0005(19)
C5 0.027(2) 0.024(2) 0.030(2) -0.0012(18) 0.0005(18) -0.0044(18)
C6 0.029(2) 0.024(2) 0.033(2) 0.0004(18) 0.0043(19) -0.0025(19)
C7 0.027(2) 0.024(2) 0.034(2) -0.0006(18) 0.0053(19) 0.0014(19)
C8 0.030(2) 0.030(2) 0.035(2) -0.0044(19) 0.011(2) 0.000(2)
C9 0.032(2) 0.031(2) 0.028(2) -0.0016(18) 0.009(2) -0.0016(19)
C10 0.034(2) 0.026(2) 0.028(2) 0.0017(19) 0.0084(19) 0.0026(19)
C11 0.039(3) 0.041(3) 0.029(2) 0.003(2) 0.001(2) 0.007(2)
C12 0.049(3) 0.043(3) 0.036(3) 0.003(2) 0.006(2) 0.012(2)
C13 0.071(4) 0.044(3) 0.049(3) 0.010(3) 0.007(3) 0.004(2)
C14 0.037(3) 0.049(3) 0.039(3) -0.002(2) 0.000(2) 0.009(2)
C15 0.041(3) 0.047(3) 0.051(3) -0.001(2) 0.019(2) 0.013(2)
C16 0.038(3) 0.041(3) 0.036(3) 0.000(2) 0.014(2) 0.003(2)
C17 0.050(3) 0.047(3) 0.041(3) -0.014(2) 0.005(2) 0.012(2)
C18 0.068(4) 0.037(3) 0.049(3) -0.005(2) 0.006(3) 0.009(2)
C19 0.030(2) 0.030(2) 0.031(2) -0.0017(19) 0.0048(19) 0.0069(19)
C24 0.035(3) 0.031(3) 0.039(2) 0.001(2) 0.002(2) -0.003(2)
C23 0.033(3) 0.048(3) 0.042(3) 0.008(2) 0.008(2) 0.009(2)
C22 0.027(2) 0.055(3) 0.048(3) 0.001(2) 0.002(2) 0.006(2)
C21 0.033(3) 0.044(3) 0.034(2) -0.004(2) 0.005(2) 0.002(2)
C20 0.033(3) 0.034(3) 0.037(2) -0.005(2) 0.010(2) -0.003(2)
C29 0.040(3) 0.050(3) 0.066(3) 0.015(2) 0.008(3) -0.003(3)
C25 0.035(3) 0.060(4) 0.053(3) -0.012(2) 0.001(2) -0.005(3)
C31 0.099(5) 0.048(4) 0.102(5) 0.015(3) 0.048(4) -0.006(3)
C30 0.081(4) 0.066(4) 0.079(4) 0.016(3) 0.044(3) -0.006(3)
C26 0.077(4) 0.066(4) 0.101(5) -0.014(3) -0.007(4) -0.036(4)
C28 0.087(5) 0.108(5) 0.055(4) -0.021(4) -0.023(3) -0.006(3)
C32 0.070(4) 0.114(6) 0.127(6) 0.055(4) -0.019(4) -0.033(5)
C27 0.068(4) 0.100(5) 0.140(6) -0.050(4) 0.037(4) -0.035(5)

loop_
_atom_type_symbol
_atom_type_description
_atom_type_scat_dispersion_real
_atom_type_scat_dispersion_imag
_atom_type_scat_source
C C 0.0033 0.0016 'International Tables Vol C Tables 4.2.6.8 and 6.1.1.4'
H H 0.0000 0.0000 'International Tables Vol C Tables 4.2.6.8 and 6.1.1.4'
N N 0.0061 0.0033 'International Tables Vol C Tables 4.2.6.8 and 6.1.1.4'

loop_
_geom_angle_atom_site_label_1
_geom_angle_atom_site_label_2
_geom_angle_atom_site_label_3
_geom_angle_site_symmetry_1
_geom_angle_site_symmetry_3
_geom_angle
C2 N1 C5 . . 106.5(3)
C2 N1 H1A . . 126.7
C5 N1 H1A . . 126.7
C10 N2 C7 . . 109.0(3)
C10 N2 H2 . . 125.5
C7 N2 H2 . . 125.5
C10 C1 C2 3_556 . 132.6(4)
C10 C1 H1 3_556 . 113.7
C2 C1 H1 . . 113.7
N1 C2 C1 . . 126.4(4)
N1 C2 C3 . . 110.7(3)
C1 C2 C3 . . 122.9(3)
C4 C3 C2 . . 106.7(3)
C4 C3 C11 . . 128.8(4)
C2 C3 C11 . . 124.5(3)
C3 C4 C5 . . 106.4(3)
C3 C4 C14 . . 124.5(4)
C5 C4 C14 . . 129.1(3)
N1 C5 C6 . . 122.3(3)
N1 C5 C4 . . 109.7(3)
C6 C5 C4 . . 127.9(3)
C7 C6 C5 . . 124.3(3)
C7 C6 C19 . . 116.5(3)
C5 C6 C19 . . 119.1(3)
N2 C7 C6 . . 122.6(3)
N2 C7 C8 . . 107.7(3)
C6 C7 C8 . . 129.6(4)
C9 C8 C7 . . 107.5(3)
C9 C8 C15 . . 123.7(4)
C7 C8 C15 . . 128.7(4)
C8 C9 C10 . . 108.0(3)
C8 C9 C16 . . 126.4(4)
C10 C9 C16 . . 125.6(4)
N2 C10 C1 . 3_556 127.2(3)
N2 C10 C9 . . 107.8(3)
C1 C10 C9 3_556 . 125.0(3)
C3 C11 C12 . . 112.8(3)
C3 C11 H11A . . 109.0
C12 C11 H11A . . 109.0
C3 C11 H11B . . 109.0
C12 C11 H11B . . 109.0
H11A C11 H11B . . 107.8
C13 C12 C11 . . 113.3(4)
C13 C12 H12A . . 108.9
C11 C12 H12A . . 108.9
C13 C12 H12B . . 108.9
C11 C12 H12B . . 108.9
H12A C12 H12B . . 107.7
C12 C13 H13A . . 109.5
C12 C13 H13B . . 109.5
H13A C13 H13B . . 109.5
C12 C13 H13C . . 109.5
H13A C13 H13C . . 109.5
H13B C13 H13C . . 109.5
C4 C14 H14A . . 109.5
C4 C14 H14B . . 109.5
H14A C14 H14B . . 109.5
C4 C14 H14C . . 109.5
H14A C14 H14C . . 109.5
H14B C14 H14C . . 109.5
C8 C15 H15A . . 109.5
C8 C15 H15B . . 109.5
H15A C15 H15B . . 109.5
C8 C15 H15C . . 109.5
H15A C15 H15C . . 109.5
H15B C15 H15C . . 109.5
C9 C16 C17 . . 113.4(3)
C9 C16 H16A . . 108.9
C17 C16 H16A . . 108.9
C9 C16 H16B . . 108.9
C17 C16 H16B . . 108.9
H16A C16 H16B . . 107.7
C18 C17 C16 . . 113.4(4)
C18 C17 H17A . . 108.9
C16 C17 H17A . . 108.9
C18 C17 H17B . . 108.9
C16 C17 H17B . . 108.9
H17A C17 H17B . . 107.7
C17 C18 H18A . . 109.5
C17 C18 H18B . . 109.5
H18A C18 H18B . . 109.5
C17 C18 H18C . . 109.5
H18A C18 H18C . . 109.5
H18B C18 H18C . . 109.5
C20 C19 C24 . . 119.3(4)
C20 C19 C6 . . 121.3(4)
C24 C19 C6 . . 119.3(4)
C23 C24 C19 . . 121.3(4)
C23 C24 H22A . . 119.3
C19 C24 H22A . . 119.3
C24 C23 C22 . . 117.5(4)
C24 C23 C29 . . 120.1(4)
C22 C23 C29 . . 122.3(4)
C21 C22 C23 . . 122.6(4)
C21 C22 H24A . . 118.7
C23 C22 H24A . . 118.7
C20 C21 C22 . . 118.0(4)
C20 C21 C25 . . 121.7(4)
C22 C21 C25 . . 120.3(4)
C21 C20 C19 . . 121.2(4)
C21 C20 H26A . . 119.4
C19 C20 H26A . . 119.4
C32 C29 C31 . . 108.5(5)
C32 C29 C23 . . 111.8(4)
C31 C29 C23 . . 111.4(4)
C32 C29 C30 . . 109.3(4)
C31 C29 C30 . . 108.0(4)
C23 C29 C30 . . 107.8(4)
C27 C25 C28 . . 109.7(4)
C27 C25 C26 . . 108.2(5)
C28 C25 C26 . . 107.3(4)
C27 C25 C21 . . 111.6(4)
C28 C25 C21 . . 108.1(4)
C26 C25 C21 . . 111.9(4)
C29 C31 H31A . . 109.5
C29 C31 H31B . . 109.5
H31A C31 H31B . . 109.5
C29 C31 H31C . . 109.5
H31A C31 H31C . . 109.5
H31B C31 H31C . . 109.5
C29 C30 H30A . . 109.5
C29 C30 H30B . . 109.5
H30A C30 H30B . . 109.5
C29 C30 H30C . . 109.5
H30A C30 H30C . . 109.5
H30B C30 H30C . . 109.5
C25 C26 H26B . . 109.5
C25 C26 H26C . . 109.5
H26B C26 H26C . . 109.5
C25 C26 H26D . . 109.5
H26B C26 H26D . . 109.5
H26C C26 H26D . . 109.5
C25 C28 H28A . . 109.5
C25 C28 H28B . . 109.5
H28A C28 H28B . . 109.5
C25 C28 H28C . . 109.5
H28A C28 H28C . . 109.5
H28B C28 H28C . . 109.5
C29 C32 H32A . . 109.5
C29 C32 H32B . . 109.5
H32A C32 H32B . . 109.5
C29 C32 H32C . . 109.5
H32A C32 H32C . . 109.5
H32B C32 H32C . . 109.5
C25 C27 H27A . . 109.5
C25 C27 H27B . . 109.5
H27A C27 H27B . . 109.5
C25 C27 H27C . . 109.5
H27A C27 H27C . . 109.5
H27B C27 H27C . . 109.5

loop_
_geom_bond_atom_site_label_1
_geom_bond_atom_site_label_2
_geom_bond_site_symmetry_2
_geom_bond_distance
N1 C2 . 1.359(4)
N1 C5 . 1.370(4)
N1 H1A . 0.8800
N2 C10 . 1.373(5)
N2 C7 . 1.381(4)
N2 H2 . 0.8800
C1 C10 3_556 1.380(5)
C1 C2 . 1.397(5)
C1 H1 . 0.9500
C2 C3 . 1.448(5)
C3 C4 . 1.357(5)
C3 C11 . 1.504(5)
C4 C5 . 1.463(5)
C4 C14 . 1.512(5)
C5 C6 . 1.414(5)
C6 C7 . 1.414(5)
C6 C19 . 1.492(5)
C7 C8 . 1.439(5)
C8 C9 . 1.365(5)
C8 C15 . 1.507(5)
C9 C10 . 1.436(5)
C9 C16 . 1.506(5)
C10 C1 3_556 1.380(5)
C11 C12 . 1.538(5)
C11 H11A . 0.9900
C11 H11B . 0.9900
C12 C13 . 1.525(6)
C12 H12A . 0.9900
C12 H12B . 0.9900
C13 H13A . 0.9800
C13 H13B . 0.9800
C13 H13C . 0.9800
C14 H14A . 0.9800
C14 H14B . 0.9800
C14 H14C . 0.9800
C15 H15A . 0.9800
C15 H15B . 0.9800
C15 H15C . 0.9800
C16 C17 . 1.530(6)
C16 H16A . 0.9900
C16 H16B . 0.9900
C17 C18 . 1.522(6)
C17 H17A . 0.9900
C17 H17B . 0.9900
C18 H18A . 0.9800
C18 H18B . 0.9800
C18 H18C . 0.9800
C19 C20 . 1.388(5)
C19 C24 . 1.397(5)
C24 C23 . 1.390(5)
C24 H22A . 0.9500
C23 C22 . 1.395(6)
C23 C29 . 1.533(6)
C22 C21 . 1.396(6)
C22 H24A . 0.9500
C21 C20 . 1.385(5)
C21 C25 . 1.532(6)
C20 H26A . 0.9500
C29 C32 . 1.518(6)
C29 C31 . 1.531(7)
C29 C30 . 1.538(6)
C25 C27 . 1.510(6)
C25 C28 . 1.527(6)
C25 C26 . 1.530(7)
C31 H31A . 0.9800
C31 H31B . 0.9800
C31 H31C . 0.9800
C30 H30A . 0.9800
C30 H30B . 0.9800
C30 H30C . 0.9800
C26 H26B . 0.9800
C26 H26C . 0.9800
C26 H26D . 0.9800
C28 H28A . 0.9800
C28 H28B . 0.9800
C28 H28C . 0.9800
C32 H32A . 0.9800
C32 H32B . 0.9800
C32 H32C . 0.9800
C27 H27A . 0.9800
C27 H27B . 0.9800
C27 H27C . 0.9800
